data_7714994
loop_
_publ_author_name
'Li, Ting-Ya'
'Su, Shao-Dong'
'He, Yong'
'Wu, Xin-Tao'
'Sheng, Tian-Lu'

_publ_section_title
;
 Syntheses, crystal structures and MMCT properties of diruthenium-based
 cyanido-bridged RuV/VI2-NC-Ru<sup>II</sup> complexes.
;
_journal_issue 11
_journal_name_full 'Dalton transactions (Cambridge, England : 2003)'
_journal_page_first 5010
_journal_page_last 5019
_journal_paper_doi 10.1039/d3dt01861j
_journal_volume 53
_journal_year 2024
_chemical_formula_sum 'C72 H69 Cl2 F12 N7 O2 P4 Ru3'
_chemical_formula_weight 1790.33
_space_group_crystal_system triclinic
_space_group_IT_number 2
_space_group_name_Hall '-P 1'
_space_group_name_H-M_alt 'P -1'
_atom_sites_solution_hydrogens geom
_audit_block_doi 10.5517/ccdc.csd.cc2c391v
_audit_creation_method SHELXL-2018/3
_audit_update_record
;
2022-06-08 deposited with the CCDC.	2024-01-15 downloaded from the CCDC.
;
_cell_angle_alpha 100.1569(12)
_cell_angle_beta 91.5001(12)
_cell_angle_gamma 101.5263(12)
_cell_formula_units_Z 2
_cell_length_a 10.59036(15)
_cell_length_b 13.36324(19)
_cell_length_c 27.4852(4)
_cell_measurement_temperature 100(2)
_cell_volume 3743.96(10)
_computing_structure_refinement 'SHELXL-2018/3 (Sheldrick, 2018)'
_computing_structure_solution 'SHELXT 2014/5 (Sheldrick, 2014)'
_diffrn_ambient_temperature 100(2)
_diffrn_measured_fraction_theta_full 0.999
_diffrn_measured_fraction_theta_max 0.999
_diffrn_radiation_type GaK\a
_diffrn_radiation_wavelength 1.3405
_diffrn_reflns_av_R_equivalents 0.0392
_diffrn_reflns_av_unetI/netI 0.0343
_diffrn_reflns_Laue_measured_fraction_full 0.999
_diffrn_reflns_Laue_measured_fraction_max 0.999
_diffrn_reflns_limit_h_max 12
_diffrn_reflns_limit_h_min -12
_diffrn_reflns_limit_k_max 16
_diffrn_reflns_limit_k_min -16
_diffrn_reflns_limit_l_max 32
_diffrn_reflns_limit_l_min -33
_diffrn_reflns_number 46448
_diffrn_reflns_point_group_measured_fraction_full 0.999
_diffrn_reflns_point_group_measured_fraction_max 0.999
_diffrn_reflns_theta_full 53.543
_diffrn_reflns_theta_max 53.854
_diffrn_reflns_theta_min 2.846
_exptl_absorpt_coefficient_mu 4.695
_exptl_crystal_density_diffrn 1.588
_exptl_crystal_F_000 1800
_exptl_crystal_size_max 0.500
_exptl_crystal_size_mid 0.200
_exptl_crystal_size_min 0.100
_refine_diff_density_max 1.874
_refine_diff_density_min -1.051
_refine_diff_density_rms 0.108
_refine_ls_extinction_method none
_refine_ls_goodness_of_fit_ref 1.053
_refine_ls_hydrogen_treatment constr
_refine_ls_matrix_type full
_refine_ls_number_parameters 918
_refine_ls_number_reflns 13705
_refine_ls_number_restraints 0
_refine_ls_restrained_S_all 1.053
_refine_ls_R_factor_all 0.0533
_refine_ls_R_factor_gt 0.0466
_refine_ls_shift/su_max 0.002
_refine_ls_shift/su_mean 0.000
_refine_ls_structure_factor_coef Fsqd
_refine_ls_weighting_details 'w=1/[\s^2^(Fo^2^)+(0.0429P)^2^+17.6212P] where P=(Fo^2^+2Fc^2^)/3'
_refine_ls_weighting_scheme calc
_refine_ls_wR_factor_gt 0.1107
_refine_ls_wR_factor_ref 0.1133
_reflns_Friedel_coverage 0.000
_reflns_number_gt 12376
_reflns_number_total 13705
_reflns_threshold_expression 'I > 2\s(I)'
_cod_data_source_file d3dt01861j2.cif
_cod_data_source_block cp1ru-ru2yh_auto
_cod_depositor_comments 'Adding full bibliography for 7714990--7714997.cif.'
_cod_database_code 7714994
_shelx_shelxl_version_number 2018/3
_shelx_space_group_comment
;
The symmetry employed for this shelxl refinement is uniquely defined
by the following loop, which should always be used as a source of
symmetry information in preference to the above space-group names.
They are only intended as comments.
;
_shelx_estimated_absorpt_t_min 0.202
_shelx_estimated_absorpt_t_max 0.651

loop_
_space_group_symop_operation_xyz
'x, y, z'
'-x, -y, -z'

loop_
_atom_site_label
_atom_site_type_symbol
_atom_site_fract_x
_atom_site_fract_y
_atom_site_fract_z
_atom_site_U_iso_or_equiv
_atom_site_adp_type
_atom_site_occupancy
_atom_site_site_symmetry_order
_atom_site_calc_flag
_atom_site_refinement_flags_posn
_atom_site_refinement_flags_adp
_atom_site_refinement_flags_occupancy
_atom_site_disorder_assembly
_atom_site_disorder_group
Ru2 Ru 0.51453(3) 0.79240(2) 0.72177(2) 0.01632(8) Uani 1 1 d . . . . .
Ru1 Ru 0.52403(3) 0.85034(2) 0.64760(2) 0.01747(8) Uani 1 1 d . . . . .
Ru3 Ru 0.33115(3) 0.53190(2) 0.82144(2) 0.01866(9) Uani 1 1 d . . . . .
P1 P 0.50710(10) 0.45893(8) 0.82022(4) 0.0199(2) Uani 1 1 d . . . . .
P2 P 0.40638(10) 0.60331(8) 0.90132(4) 0.0202(2) Uani 1 1 d . . . . .
P3 P 0.05776(13) 0.18406(13) 0.65261(5) 0.0415(3) Uani 1 1 d . . . . .
P4 P -0.09305(14) 0.81102(12) 0.89444(5) 0.0406(3) Uani 1 1 d . . . . .
Cl46 Cl -0.08432(18) 1.16980(15) 0.95404(6) 0.0637(4) Uani 1 1 d . . . . .
Cl48 Cl 0.15346(19) 1.14084(14) 0.90735(7) 0.0691(5) Uani 1 1 d . . . . .
O2 O 0.4107(3) 0.6505(2) 0.68315(11) 0.0231(5) Uani 1 1 d . . . . .
O1 O 0.4314(3) 0.7025(2) 0.60969(11) 0.0231(5) Uani 1 1 d . . . . .
F43 F -0.2228(3) 0.7828(3) 0.86075(11) 0.0487(8) Uani 1 1 d . . . . .
F41 F -0.1445(3) 0.7247(3) 0.92526(12) 0.0495(8) Uani 1 1 d . . . . .
F36 F 0.1499(3) 0.1800(3) 0.69903(12) 0.0526(9) Uani 1 1 d . . . . .
F34 F -0.0342(3) 0.1852(3) 0.60584(12) 0.0604(10) Uani 1 1 d . . . . .
N3 N 0.6025(3) 0.9899(3) 0.68329(13) 0.0190(7) Uani 1 1 d . . . . .
N6 N 0.6864(3) 0.7436(3) 0.70911(13) 0.0187(7) Uani 1 1 d . . . . .
F40 F -0.1535(3) 0.8917(3) 0.93271(13) 0.0567(9) Uani 1 1 d . . . . .
F45 F -0.0336(4) 0.7303(3) 0.85644(13) 0.0610(10) Uani 1 1 d . . . . .
N2 N 0.3425(3) 0.8455(3) 0.73161(13) 0.0198(7) Uani 1 1 d . . . . .
N1 N 0.3468(3) 0.8762(3) 0.65118(13) 0.0214(8) Uani 1 1 d . . . . .
N4 N 0.6182(3) 0.9316(3) 0.75756(13) 0.0183(7) Uani 1 1 d . . . . .
F33 F 0.1695(3) 0.2635(3) 0.63425(16) 0.0633(10) Uani 1 1 d . . . . .
N5 N 0.6843(3) 0.7995(3) 0.63451(13) 0.0195(7) Uani 1 1 d . . . . .
N7 N 0.4887(3) 0.7223(3) 0.78429(13) 0.0207(7) Uani 1 1 d . . . . .
F38 F 0.1079(4) 0.0892(3) 0.62195(13) 0.0586(9) Uani 1 1 d . . . . .
F42 F -0.0418(4) 0.9022(3) 0.86506(16) 0.0738(12) Uani 1 1 d . . . . .
F35 F -0.0558(4) 0.1027(4) 0.67111(14) 0.0785(14) Uani 1 1 d . . . . .
F44 F 0.0375(4) 0.8437(4) 0.92758(17) 0.0740(12) Uani 1 1 d . . . . .
C53 C 0.6471(4) 1.0121(3) 0.73222(15) 0.0177(8) Uani 1 1 d . . . . .
C54 C 0.7225(4) 1.1077(3) 0.75493(16) 0.0212(9) Uani 1 1 d . . . . .
H54 H 0.740091 1.163001 0.736952 0.025 Uiso 1 1 calc R U . . .
C72 C 0.7501(4) 0.7076(3) 0.74363(16) 0.0213(9) Uani 1 1 d . . . . .
H72 H 0.716520 0.708364 0.775378 0.026 Uiso 1 1 calc R U . . .
F37 F 0.0057(4) 0.2759(4) 0.68365(16) 0.0982(19) Uani 1 1 d . . . . .
C74 C 0.7333(4) 0.8104(4) 0.58696(16) 0.0237(9) Uani 1 1 d . . . . .
C68 C 0.7413(4) 0.7490(3) 0.66503(15) 0.0189(8) Uani 1 1 d . . . . .
C55 C 0.7715(4) 1.1228(3) 0.80289(17) 0.0229(9) Uani 1 1 d . . . . .
C81 C 0.2828(4) 0.8766(3) 0.69390(16) 0.0217(9) Uani 1 1 d . . . . .
C69 C 0.8501(4) 0.7063(3) 0.65338(16) 0.0219(9) Uani 1 1 d . . . . .
H69 H 0.882609 0.705672 0.621454 0.026 Uiso 1 1 calc R U . . .
C56 C 0.7391(4) 1.0400(3) 0.82883(16) 0.0230(9) Uani 1 1 d . . . . .
H56 H 0.769402 1.048466 0.862445 0.028 Uiso 1 1 calc R U . . .
C1 C 0.4359(4) 0.6503(3) 0.80085(15) 0.0190(9) Uani 1 1 d . . . . .
C83 C 0.1110(4) 0.9167(3) 0.74520(17) 0.0247(9) Uani 1 1 d . . . . .
C50 C 0.3929(4) 0.6322(3) 0.63523(16) 0.0205(9) Uani 1 1 d . . . . .
C14 C 0.5947(4) 0.4449(3) 0.76393(17) 0.0243(9) Uani 1 1 d . . . . .
C57 C 0.6641(4) 0.9476(3) 0.80554(15) 0.0211(9) Uani 1 1 d . . . . .
H57 H 0.643392 0.892632 0.823532 0.025 Uiso 1 1 calc R U . . .
C15 C 0.5533(5) 0.4739(3) 0.72119(17) 0.0255(9) Uani 1 1 d . . . . .
H15 H 0.477666 0.501938 0.720837 0.031 Uiso 1 1 calc R U . . .
C82 C 0.1678(4) 0.9133(4) 0.70045(17) 0.0246(9) Uani 1 1 d . . . . .
H82 H 0.128910 0.935866 0.673946 0.030 Uiso 1 1 calc R U . . .
C80 C 1.0250(4) 0.6174(4) 0.67695(18) 0.0295(10) Uani 1 1 d . . . . .
H80A H 1.035661 0.606771 0.641221 0.044 Uiso 1 1 calc R U . . .
H80B H 1.011885 0.550381 0.687922 0.044 Uiso 1 1 calc R U . . .
H80C H 1.102576 0.663687 0.694479 0.044 Uiso 1 1 calc R U . . .
C88 C 0.2793(4) 0.8709(3) 0.60491(16) 0.0219(9) Uani 1 1 d . . . . .
C11 C 0.5640(4) 0.5705(4) 0.91492(17) 0.0251(9) Uani 1 1 d . . . . .
H11A H 0.621010 0.631144 0.936080 0.030 Uiso 1 1 calc R U . . .
H11B H 0.550668 0.512203 0.933306 0.030 Uiso 1 1 calc R U . . .
C65 C 0.4838(4) 1.1241(3) 0.67567(17) 0.0242(9) Uani 1 1 d . . . . .
H65 H 0.438873 1.108937 0.703825 0.029 Uiso 1 1 calc R U . . .
C60 C 0.5821(4) 1.0735(3) 0.66020(15) 0.0199(9) Uani 1 1 d . . . . .
C12 C 0.6285(4) 0.5398(3) 0.86715(17) 0.0241(9) Uani 1 1 d . . . . .
H12A H 0.695588 0.500900 0.873544 0.029 Uiso 1 1 calc R U . . .
H12B H 0.670690 0.603057 0.855049 0.029 Uiso 1 1 calc R U . . .
C70 C 0.9100(4) 0.6655(3) 0.68804(17) 0.0237(9) Uani 1 1 d . . . . .
C85 C 0.2851(4) 0.8492(3) 0.77528(16) 0.0221(9) Uani 1 1 d . . . . .
H85 H 0.325501 0.827582 0.801730 0.027 Uiso 1 1 calc R U . . .
C71 C 0.8600(4) 0.6704(3) 0.73496(16) 0.0236(9) Uani 1 1 d . . . . .
H71 H 0.902415 0.647789 0.760602 0.028 Uiso 1 1 calc R U . . .
C26 C 0.4841(4) 0.3273(3) 0.83326(16) 0.0234(9) Uani 1 1 d . . . . .
C84 C 0.1722(4) 0.8824(4) 0.78316(17) 0.0253(9) Uani 1 1 d . . . . .
H84 H 0.135156 0.882246 0.814259 0.030 Uiso 1 1 calc R U . . .
C21 C 0.2615(5) 0.6206(4) 0.98696(17) 0.0292(10) Uani 1 1 d . . . . .
H21 H 0.279504 0.693593 0.988368 0.035 Uiso 1 1 calc R U . . .
C0AA C 0.4282(4) 0.7444(4) 0.91652(16) 0.0245(9) Uani 1 1 d . . . . .
C64 C 0.4511(5) 1.1967(3) 0.65014(19) 0.0285(10) Uani 1 1 d . . . . .
H64 H 0.382916 1.230588 0.660444 0.034 Uiso 1 1 calc R U . . .
C20 C 0.3111(4) 0.5565(4) 0.95033(16) 0.0245(9) Uani 1 1 d . . . . .
C89 C 0.3374(5) 0.9324(4) 0.57212(16) 0.0261(10) Uani 1 1 d . . . . .
H89 H 0.416069 0.981417 0.581797 0.031 Uiso 1 1 calc R U . . .
C62 C 0.6174(5) 1.1718(4) 0.59515(18) 0.0320(11) Uani 1 1 d . . . . .
H62 H 0.663800 1.189076 0.567629 0.038 Uiso 1 1 calc R U . . .
C5 C 0.5448(5) 0.8096(4) 0.93355(19) 0.0344(11) Uani 1 1 d . . . . .
H5 H 0.618122 0.781004 0.938714 0.041 Uiso 1 1 calc R U . . .
C92 C 0.1068(5) 0.7900(4) 0.54388(18) 0.0317(11) Uani 1 1 d . . . . .
H92 H 0.027648 0.741590 0.534184 0.038 Uiso 1 1 calc R U . . .
C8 C 0.3329(6) 0.8945(4) 0.91873(19) 0.0366(12) Uani 1 1 d . . . . .
H8 H 0.259881 0.923671 0.913584 0.044 Uiso 1 1 calc R U . . .
C9 C 0.3215(5) 0.7874(4) 0.90831(18) 0.0314(11) Uani 1 1 d . . . . .
H9 H 0.241163 0.743458 0.895625 0.038 Uiso 1 1 calc R U . . .
C91 C 0.1653(5) 0.8509(4) 0.51102(17) 0.0324(11) Uani 1 1 d . . . . .
H91 H 0.126280 0.843766 0.478730 0.039 Uiso 1 1 calc R U . . .
C98 C 0.1386(4) 0.5594(4) 0.79780(17) 0.0264(10) Uani 1 1 d . . . . .
H98 H 0.120346 0.627132 0.802177 0.032 Uiso 1 1 calc R U . . .
C93 C 0.1651(5) 0.8007(4) 0.59069(17) 0.0273(10) Uani 1 1 d . . . . .
H93 H 0.125934 0.759202 0.613148 0.033 Uiso 1 1 calc R U . . .
C17 C 0.7318(5) 0.4210(4) 0.67929(19) 0.0360(12) Uani 1 1 d . . . . .
H17 H 0.777865 0.411974 0.650178 0.043 Uiso 1 1 calc R U . . .
C24 C 0.2101(5) 0.4077(4) 0.98419(18) 0.0322(11) Uani 1 1 d . . . . .
H24 H 0.193308 0.334872 0.983521 0.039 Uiso 1 1 calc R U . . .
C27 C 0.5425(5) 0.3029(4) 0.87448(18) 0.0293(10) Uani 1 1 d . . . . .
H27 H 0.597193 0.356295 0.897553 0.035 Uiso 1 1 calc R U . . .
C30 C 0.3834(5) 0.1456(4) 0.80831(18) 0.0320(11) Uani 1 1 d . . . . .
H30 H 0.328155 0.091956 0.785565 0.038 Uiso 1 1 calc R U . . .
C79 C 0.6790(5) 0.7402(5) 0.54486(19) 0.0414(13) Uani 1 1 d . . . . .
H79 H 0.613341 0.681663 0.547170 0.050 Uiso 1 1 calc R U . . .
C63 C 0.5176(5) 1.2197(4) 0.60979(18) 0.0303(11) Uani 1 1 d . . . . .
H63 H 0.494405 1.268893 0.591986 0.036 Uiso 1 1 calc R U . . .
C61 C 0.6512(4) 1.0984(4) 0.62019(17) 0.0269(10) Uani 1 1 d . . . . .
H61 H 0.720551 1.065692 0.610101 0.032 Uiso 1 1 calc R U . . .
C7 C 0.4491(6) 0.9584(4) 0.93641(19) 0.0403(13) Uani 1 1 d . . . . .
H7 H 0.455784 1.031526 0.943972 0.048 Uiso 1 1 calc R U . . .
C75 C 0.8291(5) 0.8956(4) 0.5840(2) 0.0340(11) Uani 1 1 d . . . . .
H75 H 0.866888 0.942789 0.613131 0.041 Uiso 1 1 calc R U . . .
C29 C 0.4416(5) 0.1223(4) 0.84883(19) 0.0338(11) Uani 1 1 d . . . . .
H29 H 0.427186 0.052584 0.854039 0.041 Uiso 1 1 calc R U . . .
C18 C 0.7755(5) 0.3926(4) 0.7219(2) 0.0370(12) Uani 1 1 d . . . . .
H18 H 0.851668 0.365321 0.722142 0.044 Uiso 1 1 calc R U . . .
C52 C 0.3231(5) 0.5286(4) 0.61104(18) 0.0348(11) Uani 1 1 d . . . . .
H52A H 0.324533 0.479516 0.633569 0.052 Uiso 1 1 calc R U . . .
H52B H 0.364578 0.505836 0.580783 0.052 Uiso 1 1 calc R U . . .
H52C H 0.233430 0.531078 0.602574 0.052 Uiso 1 1 calc R U . . .
C22 C 0.1853(5) 0.5776(4) 1.02166(18) 0.0342(11) Uani 1 1 d . . . . .
H22 H 0.150685 0.621575 1.046472 0.041 Uiso 1 1 calc R U . . .
C25 C 0.2849(5) 0.4495(4) 0.94906(17) 0.0277(10) Uani 1 1 d . . . . .
H25 H 0.318288 0.405123 0.924053 0.033 Uiso 1 1 calc R U . . .
C94 C -0.0095(5) 0.9590(4) 0.75374(19) 0.0333(11) Uani 1 1 d . . . . .
H94A H 0.013475 1.030591 0.772204 0.050 Uiso 1 1 calc R U . . .
H94B H -0.067107 0.915996 0.772809 0.050 Uiso 1 1 calc R U . . .
H94C H -0.053409 0.958121 0.721786 0.050 Uiso 1 1 calc R U . . .
C101 C 0.1592(4) 0.3996(4) 0.8106(2) 0.0352(12) Uani 1 1 d . . . . .
H101 H 0.157733 0.340491 0.825613 0.042 Uiso 1 1 calc R U . . .
C99 C 0.1948(4) 0.5096(4) 0.75592(18) 0.0313(11) Uani 1 1 d . . . . .
H99 H 0.220059 0.538491 0.727595 0.038 Uiso 1 1 calc R U . . .
C23 C 0.1597(5) 0.4726(4) 1.02038(18) 0.0340(11) Uani 1 1 d . . . . .
H23 H 0.107555 0.444007 1.044214 0.041 Uiso 1 1 calc R U . . .
C16 C 0.6223(5) 0.4620(4) 0.67869(18) 0.0318(11) Uani 1 1 d . . . . .
H16 H 0.594018 0.482190 0.649488 0.038 Uiso 1 1 calc R U . . .
C31 C 0.4048(5) 0.2476(4) 0.80028(17) 0.0294(10) Uani 1 1 d . . . . .
H31 H 0.364525 0.262724 0.771920 0.035 Uiso 1 1 calc R U . . .
C97 C 0.1147(4) 0.4899(4) 0.83167(19) 0.0300(10) Uani 1 1 d . . . . .
C102 C 0.0407(5) 0.5053(5) 0.8766(2) 0.0398(13) Uani 1 1 d . . . . .
H10A H 0.059676 0.459563 0.898852 0.060 Uiso 1 1 calc R U . . .
H10B H -0.051921 0.488517 0.866997 0.060 Uiso 1 1 calc R U . . .
H10C H 0.065597 0.577814 0.893691 0.060 Uiso 1 1 calc R U . . .
C100 C 0.2063(5) 0.4114(4) 0.7638(2) 0.0359(12) Uani 1 1 d . . . . .
H100 H 0.239633 0.361428 0.741644 0.043 Uiso 1 1 calc R U . . .
C66 C 0.8591(5) 1.2226(4) 0.82714(19) 0.0324(11) Uani 1 1 d . . . . .
H66A H 0.891305 1.262743 0.801810 0.049 Uiso 1 1 calc R U . . .
H66B H 0.932164 1.207354 0.845080 0.049 Uiso 1 1 calc R U . . .
H66C H 0.811310 1.262876 0.850410 0.049 Uiso 1 1 calc R U . . .
C19 C 0.7072(5) 0.4045(4) 0.7638(2) 0.0339(11) Uani 1 1 d . . . . .
H19 H 0.736690 0.385021 0.792975 0.041 Uiso 1 1 calc R U . . .
C90 C 0.2784(5) 0.9207(4) 0.52530(18) 0.0335(11) Uani 1 1 d . . . . .
H90 H 0.317481 0.962061 0.502753 0.040 Uiso 1 1 calc R U . . .
C28 C 0.5210(5) 0.2004(4) 0.8820(2) 0.0355(12) Uani 1 1 d . . . . .
H28 H 0.561369 0.184312 0.910067 0.043 Uiso 1 1 calc R U . . .
C78 C 0.7230(6) 0.7573(6) 0.4987(2) 0.0516(17) Uani 1 1 d . . . . .
H78 H 0.688599 0.709004 0.469420 0.062 Uiso 1 1 calc R U . . .
C6 C 0.5564(6) 0.9171(4) 0.9433(2) 0.0420(13) Uani 1 1 d . . . . .
H6 H 0.637388 0.961548 0.954585 0.050 Uiso 1 1 calc R U . . .
C77 C 0.8154(6) 0.8434(6) 0.4957(2) 0.0491(17) Uani 1 1 d . . . . .
H77 H 0.842237 0.856120 0.464223 0.059 Uiso 1 1 calc R U . . .
C76 C 0.8692(6) 0.9111(5) 0.5377(2) 0.0455(15) Uani 1 1 d . . . . .
H76 H 0.934816 0.969580 0.535206 0.055 Uiso 1 1 calc R U . . .
C47 C 0.0506(7) 1.1120(5) 0.9546(2) 0.0552(16) Uani 1 1 d . . . . .
H47A H 0.020998 1.035747 0.950443 0.066 Uiso 1 1 calc R U . . .
H47B H 0.099599 1.136898 0.987122 0.066 Uiso 1 1 calc R U . . .

loop_
_atom_site_aniso_label
_atom_site_aniso_U_11
_atom_site_aniso_U_22
_atom_site_aniso_U_33
_atom_site_aniso_U_23
_atom_site_aniso_U_13
_atom_site_aniso_U_12
Ru2 0.01785(16) 0.01811(16) 0.01643(15) 0.00753(12) 0.00411(12) 0.00758(13)
Ru1 0.01888(16) 0.02103(17) 0.01689(16) 0.00832(12) 0.00436(12) 0.00987(13)
Ru3 0.01754(16) 0.01884(16) 0.02258(17) 0.00797(12) 0.00387(12) 0.00686(13)
P1 0.0207(5) 0.0185(5) 0.0242(5) 0.0091(4) 0.0063(4) 0.0077(4)
P2 0.0220(5) 0.0215(5) 0.0210(5) 0.0088(4) 0.0056(4) 0.0091(4)
P3 0.0280(7) 0.0612(9) 0.0318(7) -0.0038(6) 0.0013(5) 0.0119(7)
P4 0.0423(8) 0.0484(8) 0.0362(7) 0.0163(6) 0.0105(6) 0.0128(7)
Cl46 0.0687(11) 0.0725(11) 0.0520(9) 0.0027(8) 0.0010(8) 0.0279(9)
Cl48 0.0792(12) 0.0573(10) 0.0703(11) 0.0093(8) 0.0277(9) 0.0126(9)
O2 0.0253(11) 0.0244(11) 0.0230(11) 0.0085(9) 0.0050(9) 0.0094(9)
O1 0.0253(11) 0.0244(11) 0.0230(11) 0.0085(9) 0.0050(9) 0.0094(9)
F43 0.066(2) 0.051(2) 0.0338(16) 0.0084(14) -0.0088(15) 0.0239(17)
F41 0.051(2) 0.060(2) 0.0440(18) 0.0300(16) 0.0020(15) 0.0083(17)
F36 0.0443(19) 0.064(2) 0.0467(19) -0.0028(16) -0.0072(15) 0.0190(17)
F34 0.0400(19) 0.098(3) 0.0397(18) 0.0125(19) -0.0061(15) 0.0064(19)
N3 0.0223(18) 0.0159(17) 0.0225(18) 0.0090(14) 0.0049(14) 0.0073(14)
N6 0.0207(18) 0.0185(17) 0.0195(17) 0.0066(14) 0.0010(14) 0.0072(14)
F40 0.052(2) 0.060(2) 0.053(2) -0.0010(17) 0.0126(17) 0.0089(18)
F45 0.081(3) 0.067(2) 0.050(2) 0.0146(18) 0.0195(19) 0.044(2)
N2 0.0247(19) 0.0172(17) 0.0195(17) 0.0052(14) 0.0043(14) 0.0073(15)
N1 0.0229(19) 0.0245(19) 0.0204(18) 0.0084(15) 0.0031(14) 0.0093(15)
N4 0.0224(18) 0.0165(17) 0.0204(17) 0.0060(14) 0.0057(14) 0.0113(14)
F33 0.0376(19) 0.057(2) 0.100(3) 0.031(2) -0.0050(19) 0.0075(17)
N5 0.0210(18) 0.0216(18) 0.0187(17) 0.0076(14) 0.0035(14) 0.0073(15)
N7 0.0244(19) 0.0209(18) 0.0210(18) 0.0078(15) 0.0060(15) 0.0105(15)
F38 0.071(2) 0.055(2) 0.046(2) -0.0047(16) 0.0084(17) 0.0160(19)
F42 0.091(3) 0.057(2) 0.085(3) 0.030(2) 0.047(2) 0.022(2)
F35 0.044(2) 0.138(4) 0.046(2) 0.027(2) 0.0031(17) -0.007(2)
F44 0.042(2) 0.086(3) 0.091(3) 0.014(2) 0.004(2) 0.008(2)
C53 0.017(2) 0.019(2) 0.023(2) 0.0110(16) 0.0057(16) 0.0111(17)
C54 0.019(2) 0.022(2) 0.026(2) 0.0097(17) 0.0043(17) 0.0080(18)
C72 0.025(2) 0.021(2) 0.020(2) 0.0079(17) 0.0026(17) 0.0068(18)
F37 0.071(3) 0.151(5) 0.071(3) -0.045(3) -0.023(2) 0.080(3)
C74 0.027(2) 0.033(2) 0.020(2) 0.0107(18) 0.0070(17) 0.019(2)
C68 0.021(2) 0.018(2) 0.020(2) 0.0062(16) 0.0023(16) 0.0067(17)
C55 0.020(2) 0.019(2) 0.031(2) 0.0061(18) 0.0023(18) 0.0063(18)
C81 0.020(2) 0.020(2) 0.026(2) 0.0066(17) 0.0025(17) 0.0067(18)
C69 0.020(2) 0.024(2) 0.023(2) 0.0081(17) 0.0043(17) 0.0069(18)
C56 0.025(2) 0.025(2) 0.022(2) 0.0066(18) 0.0027(17) 0.0085(19)
C1 0.022(2) 0.023(2) 0.0173(19) 0.0048(17) 0.0028(16) 0.0153(18)
C83 0.020(2) 0.024(2) 0.030(2) 0.0019(18) 0.0015(18) 0.0087(18)
C50 0.0109(19) 0.027(2) 0.029(2) 0.0130(18) 0.0030(16) 0.0092(17)
C14 0.026(2) 0.018(2) 0.031(2) 0.0064(18) 0.0092(19) 0.0073(18)
C57 0.024(2) 0.023(2) 0.022(2) 0.0111(17) 0.0066(17) 0.0114(18)
C15 0.028(2) 0.023(2) 0.028(2) 0.0062(18) 0.0054(18) 0.0086(19)
C82 0.022(2) 0.028(2) 0.028(2) 0.0074(19) 0.0028(18) 0.0113(19)
C80 0.026(2) 0.037(3) 0.034(3) 0.018(2) 0.007(2) 0.016(2)
C88 0.021(2) 0.026(2) 0.023(2) 0.0056(18) 0.0031(17) 0.0137(18)
C11 0.027(2) 0.024(2) 0.029(2) 0.0124(18) 0.0044(19) 0.0087(19)
C65 0.020(2) 0.025(2) 0.031(2) 0.0109(19) 0.0099(18) 0.0070(18)
C60 0.022(2) 0.019(2) 0.022(2) 0.0068(17) 0.0008(17) 0.0068(17)
C12 0.020(2) 0.025(2) 0.032(2) 0.0120(19) 0.0051(18) 0.0093(18)
C70 0.019(2) 0.025(2) 0.030(2) 0.0113(19) 0.0025(18) 0.0073(18)
C85 0.024(2) 0.021(2) 0.023(2) 0.0066(17) 0.0062(17) 0.0056(18)
C71 0.020(2) 0.028(2) 0.026(2) 0.0136(18) -0.0011(17) 0.0061(18)
C26 0.029(2) 0.019(2) 0.027(2) 0.0091(18) 0.0110(18) 0.0118(19)
C84 0.025(2) 0.027(2) 0.026(2) 0.0059(18) 0.0071(18) 0.0069(19)
C21 0.029(2) 0.036(3) 0.027(2) 0.011(2) 0.0050(19) 0.011(2)
C0AA 0.032(2) 0.027(2) 0.018(2) 0.0098(18) 0.0087(18) 0.009(2)
C64 0.027(2) 0.019(2) 0.043(3) 0.006(2) 0.002(2) 0.0116(19)
C20 0.022(2) 0.035(3) 0.021(2) 0.0148(19) 0.0052(17) 0.0082(19)
C89 0.027(2) 0.032(2) 0.024(2) 0.0099(19) 0.0060(18) 0.012(2)
C62 0.041(3) 0.032(3) 0.027(2) 0.014(2) 0.008(2) 0.009(2)
C5 0.037(3) 0.030(3) 0.037(3) 0.006(2) 0.004(2) 0.009(2)
C92 0.026(2) 0.040(3) 0.030(3) 0.005(2) -0.0037(19) 0.010(2)
C8 0.051(3) 0.030(3) 0.035(3) 0.013(2) 0.009(2) 0.018(2)
C9 0.035(3) 0.029(3) 0.034(3) 0.010(2) 0.003(2) 0.012(2)
C91 0.035(3) 0.045(3) 0.023(2) 0.008(2) 0.000(2) 0.022(2)
C98 0.018(2) 0.034(3) 0.030(2) 0.008(2) -0.0014(18) 0.0109(19)
C93 0.030(2) 0.032(2) 0.026(2) 0.0130(19) 0.0049(19) 0.012(2)
C17 0.043(3) 0.030(3) 0.032(3) 0.001(2) 0.018(2) 0.002(2)
C24 0.032(3) 0.036(3) 0.034(3) 0.020(2) 0.003(2) 0.007(2)
C27 0.031(3) 0.024(2) 0.036(3) 0.010(2) 0.003(2) 0.007(2)
C30 0.043(3) 0.021(2) 0.033(3) 0.0054(19) 0.009(2) 0.008(2)
C79 0.033(3) 0.065(4) 0.027(3) 0.005(2) 0.006(2) 0.013(3)
C63 0.033(3) 0.026(2) 0.035(3) 0.013(2) -0.005(2) 0.008(2)
C61 0.028(2) 0.032(3) 0.029(2) 0.013(2) 0.0127(19) 0.016(2)
C7 0.066(4) 0.026(3) 0.031(3) 0.009(2) 0.009(3) 0.012(3)
C75 0.035(3) 0.032(3) 0.043(3) 0.014(2) 0.016(2) 0.018(2)
C29 0.043(3) 0.021(2) 0.043(3) 0.014(2) 0.012(2) 0.011(2)
C18 0.033(3) 0.032(3) 0.053(3) 0.013(2) 0.023(2) 0.018(2)
C52 0.043(3) 0.030(3) 0.030(3) 0.006(2) 0.000(2) 0.005(2)
C22 0.035(3) 0.047(3) 0.027(2) 0.012(2) 0.010(2) 0.017(2)
C25 0.031(2) 0.029(2) 0.028(2) 0.0125(19) 0.0077(19) 0.009(2)
C94 0.026(2) 0.044(3) 0.034(3) 0.008(2) 0.008(2) 0.017(2)
C101 0.016(2) 0.025(2) 0.063(4) 0.013(2) 0.000(2) -0.0010(19)
C99 0.022(2) 0.040(3) 0.032(3) 0.004(2) -0.0056(19) 0.009(2)
C23 0.028(2) 0.052(3) 0.030(3) 0.026(2) 0.009(2) 0.011(2)
C16 0.039(3) 0.031(3) 0.026(2) 0.003(2) 0.008(2) 0.010(2)
C31 0.041(3) 0.023(2) 0.025(2) 0.0069(18) 0.003(2) 0.007(2)
C97 0.017(2) 0.036(3) 0.039(3) 0.013(2) 0.0012(19) 0.003(2)
C102 0.025(3) 0.057(4) 0.043(3) 0.023(3) 0.009(2) 0.009(2)
C100 0.026(3) 0.037(3) 0.040(3) -0.007(2) -0.005(2) 0.009(2)
C66 0.033(3) 0.025(2) 0.038(3) 0.008(2) -0.006(2) 0.002(2)
C19 0.033(3) 0.035(3) 0.043(3) 0.018(2) 0.014(2) 0.018(2)
C90 0.039(3) 0.043(3) 0.024(2) 0.012(2) 0.006(2) 0.015(2)
C28 0.043(3) 0.032(3) 0.039(3) 0.017(2) 0.002(2) 0.015(2)
C78 0.043(3) 0.095(5) 0.023(3) 0.009(3) 0.000(2) 0.032(4)
C6 0.047(3) 0.029(3) 0.044(3) 0.002(2) 0.004(3) -0.002(2)
C77 0.047(3) 0.089(5) 0.035(3) 0.040(3) 0.024(3) 0.043(3)
C76 0.047(3) 0.050(3) 0.059(4) 0.034(3) 0.034(3) 0.030(3)
C47 0.065(4) 0.048(4) 0.052(4) 0.009(3) 0.009(3) 0.013(3)

loop_
_atom_type_symbol
_atom_type_description
_atom_type_scat_dispersion_real
_atom_type_scat_dispersion_imag
_atom_type_scat_source
C C 0.0140 0.0070 'International Tables Vol C Tables 4.2.6.8 and 6.1.1.4'
H H 0.0000 0.0000 'International Tables Vol C Tables 4.2.6.8 and 6.1.1.4'
Cl Cl 0.3280 0.5430 'International Tables Vol C Tables 4.2.6.8 and 6.1.1.4'
F F 0.0580 0.0400 'International Tables Vol C Tables 4.2.6.8 and 6.1.1.4'
N N 0.0240 0.0130 'International Tables Vol C Tables 4.2.6.8 and 6.1.1.4'
O O 0.0390 0.0240 'International Tables Vol C Tables 4.2.6.8 and 6.1.1.4'
P P 0.2540 0.3330 'International Tables Vol C Tables 4.2.6.8 and 6.1.1.4'
Ru Ru -0.0760 2.5950 'International Tables Vol C Tables 4.2.6.8 and 6.1.1.4'

loop_
_citation_id
_citation_doi
_citation_year
1 10.1039/D3DT01861J 2023

loop_
_geom_angle_atom_site_label_1
_geom_angle_atom_site_label_2
_geom_angle_atom_site_label_3
_geom_angle
_geom_angle_site_symmetry_1
_geom_angle_site_symmetry_3
_geom_angle_publ_flag
N4 Ru2 N6 88.64(14) . . ?
N4 Ru2 O2 178.30(13) . . ?
N6 Ru2 O2 90.65(13) . . ?
N4 Ru2 N2 90.87(13) . . ?
N6 Ru2 N2 177.16(13) . . ?
O2 Ru2 N2 89.76(13) . . ?
N4 Ru2 N7 96.63(14) . . ?
N6 Ru2 N7 91.65(13) . . ?
O2 Ru2 N7 84.93(13) . . ?
N2 Ru2 N7 91.18(13) . . ?
N4 Ru2 Ru1 90.87(10) . . ?
N6 Ru2 Ru1 89.63(9) . . ?
O2 Ru2 Ru1 87.59(8) . . ?
N2 Ru2 Ru1 87.59(9) . . ?
N7 Ru2 Ru1 172.42(10) . . ?
N3 Ru1 N5 97.90(15) . . ?
N3 Ru1 N1 93.32(15) . . ?
N5 Ru1 N1 168.54(15) . . ?
N3 Ru1 O1 177.33(13) . . ?
N5 Ru1 O1 84.77(13) . . ?
N1 Ru1 O1 84.01(13) . . ?
N3 Ru1 Ru2 89.23(10) . . ?
N5 Ru1 Ru2 90.33(10) . . ?
N1 Ru1 Ru2 92.16(10) . . ?
O1 Ru1 Ru2 90.83(8) . . ?
C1 Ru3 C99 90.38(18) . . ?
C1 Ru3 C100 118.24(19) . . ?
C99 Ru3 C100 36.51(19) . . ?
C1 Ru3 C101 151.56(19) . . ?
C99 Ru3 C101 61.2(2) . . ?
C100 Ru3 C101 36.9(2) . . ?
C1 Ru3 C98 97.22(17) . . ?
C99 Ru3 C98 37.41(17) . . ?
C100 Ru3 C98 61.57(18) . . ?
C101 Ru3 C98 61.01(18) . . ?
C1 Ru3 P1 88.54(12) . . ?
C99 Ru3 P1 122.94(13) . . ?
C100 Ru3 P1 98.00(13) . . ?
C101 Ru3 P1 106.02(13) . . ?
C98 Ru3 P1 159.08(13) . . ?
C1 Ru3 C97 131.56(17) . . ?
C99 Ru3 C97 61.59(18) . . ?
C100 Ru3 C97 61.45(19) . . ?
C101 Ru3 C97 36.47(18) . . ?
C98 Ru3 C97 36.53(17) . . ?
P1 Ru3 C97 139.52(13) . . ?
C1 Ru3 P2 88.46(12) . . ?
C99 Ru3 P2 153.17(13) . . ?
C100 Ru3 P2 153.22(15) . . ?
C101 Ru3 P2 116.83(15) . . ?
C98 Ru3 P2 116.29(12) . . ?
P1 Ru3 P2 83.83(4) . . ?
C97 Ru3 P2 100.16(13) . . ?
C14 P1 C26 100.7(2) . . ?
C14 P1 C12 103.8(2) . . ?
C26 P1 C12 106.0(2) . . ?
C14 P1 Ru3 119.28(15) . . ?
C26 P1 Ru3 117.16(15) . . ?
C12 P1 Ru3 108.43(14) . . ?
C0AA P2 C20 104.6(2) . . ?
C0AA P2 C11 107.3(2) . . ?
C20 P2 C11 101.8(2) . . ?
C0AA P2 Ru3 114.56(14) . . ?
C20 P2 Ru3 116.95(16) . . ?
C11 P2 Ru3 110.52(15) . . ?
F37 P3 F33 90.9(3) . . ?
F37 P3 F38 178.5(3) . . ?
F33 P3 F38 90.6(2) . . ?
F37 P3 F34 90.5(2) . . ?
F33 P3 F34 90.4(2) . . ?
F38 P3 F34 89.8(2) . . ?
F37 P3 F36 90.7(2) . . ?
F33 P3 F36 90.3(2) . . ?
F38 P3 F36 89.0(2) . . ?
F34 P3 F36 178.6(2) . . ?
F37 P3 F35 89.4(3) . . ?
F33 P3 F35 179.7(3) . . ?
F38 P3 F35 89.1(2) . . ?
F34 P3 F35 89.6(2) . . ?
F36 P3 F35 89.8(2) . . ?
F41 P4 F44 90.4(2) . . ?
F41 P4 F43 91.69(19) . . ?
F44 P4 F43 177.7(2) . . ?
F41 P4 F42 177.6(2) . . ?
F44 P4 F42 89.0(3) . . ?
F43 P4 F42 88.9(2) . . ?
F41 P4 F45 90.8(2) . . ?
F44 P4 F45 90.7(2) . . ?
F43 P4 F45 90.2(2) . . ?
F42 P4 F45 91.5(2) . . ?
F41 P4 F40 88.9(2) . . ?
F44 P4 F40 89.4(2) . . ?
F43 P4 F40 89.66(19) . . ?
F42 P4 F40 88.8(2) . . ?
F45 P4 F40 179.7(2) . . ?
C50 O2 Ru2 121.6(3) . . ?
C50 O1 Ru1 118.0(3) . . ?
C53 N3 C60 118.4(3) . . ?
C53 N3 Ru1 124.0(3) . . ?
C60 N3 Ru1 115.7(3) . . ?
C72 N6 C68 117.4(4) . . ?
C72 N6 Ru2 122.6(3) . . ?
C68 N6 Ru2 120.0(3) . . ?
C85 N2 C81 117.5(4) . . ?
C85 N2 Ru2 121.5(3) . . ?
C81 N2 Ru2 121.0(3) . . ?
C81 N1 C88 120.8(4) . . ?
C81 N1 Ru1 121.8(3) . . ?
C88 N1 Ru1 115.9(3) . . ?
C57 N4 C53 118.3(4) . . ?
C57 N4 Ru2 122.5(3) . . ?
C53 N4 Ru2 119.2(3) . . ?
C68 N5 C74 120.5(3) . . ?
C68 N5 Ru1 124.4(3) . . ?
C74 N5 Ru1 114.8(3) . . ?
C1 N7 Ru2 146.8(3) . . ?
N4 C53 N3 115.6(4) . . ?
N4 C53 C54 120.9(4) . . ?
N3 C53 C54 123.4(4) . . ?
C55 C54 C53 120.6(4) . . ?
C55 C54 H54 119.7 . . ?
C53 C54 H54 119.7 . . ?
N6 C72 C71 123.2(4) . . ?
N6 C72 H72 118.4 . . ?
C71 C72 H72 118.4 . . ?
C75 C74 C79 121.1(5) . . ?
C75 C74 N5 118.6(4) . . ?
C79 C74 N5 120.2(4) . . ?
N5 C68 N6 115.2(4) . . ?
N5 C68 C69 123.7(4) . . ?
N6 C68 C69 121.1(4) . . ?
C54 C55 C56 117.9(4) . . ?
C54 C55 C66 121.7(4) . . ?
C56 C55 C66 120.5(4) . . ?
N2 C81 N1 115.7(4) . . ?
N2 C81 C82 121.3(4) . . ?
N1 C81 C82 122.9(4) . . ?
C70 C69 C68 120.3(4) . . ?
C70 C69 H69 119.9 . . ?
C68 C69 H69 119.9 . . ?
C57 C56 C55 119.9(4) . . ?
C57 C56 H56 120.0 . . ?
C55 C56 H56 120.0 . . ?
N7 C1 Ru3 172.3(4) . . ?
C82 C83 C84 117.6(4) . . ?
C82 C83 C94 121.4(4) . . ?
C84 C83 C94 121.0(4) . . ?
O1 C50 O2 121.6(4) . . ?
O1 C50 C52 120.5(4) . . ?
O2 C50 C52 117.8(4) . . ?
C15 C14 C19 119.0(4) . . ?
C15 C14 P1 121.6(3) . . ?
C19 C14 P1 119.5(4) . . ?
N4 C57 C56 122.4(4) . . ?
N4 C57 H57 118.8 . . ?
C56 C57 H57 118.8 . . ?
C14 C15 C16 120.2(4) . . ?
C14 C15 H15 119.9 . . ?
C16 C15 H15 119.9 . . ?
C83 C82 C81 120.4(4) . . ?
C83 C82 H82 119.8 . . ?
C81 C82 H82 119.8 . . ?
C70 C80 H80A 109.5 . . ?
C70 C80 H80B 109.5 . . ?
H80A C80 H80B 109.5 . . ?
C70 C80 H80C 109.5 . . ?
H80A C80 H80C 109.5 . . ?
H80B C80 H80C 109.5 . . ?
C93 C88 C89 120.1(4) . . ?
C93 C88 N1 121.1(4) . . ?
C89 C88 N1 118.5(4) . . ?
C12 C11 P2 110.7(3) . . ?
C12 C11 H11A 109.5 . . ?
P2 C11 H11A 109.5 . . ?
C12 C11 H11B 109.5 . . ?
P2 C11 H11B 109.5 . . ?
H11A C11 H11B 108.1 . . ?
C64 C65 C60 120.1(4) . . ?
C64 C65 H65 119.9 . . ?
C60 C65 H65 119.9 . . ?
C65 C60 C61 120.1(4) . . ?
C65 C60 N3 118.7(4) . . ?
C61 C60 N3 121.0(4) . . ?
C11 C12 P1 109.6(3) . . ?
C11 C12 H12A 109.8 . . ?
P1 C12 H12A 109.8 . . ?
C11 C12 H12B 109.8 . . ?
P1 C12 H12B 109.8 . . ?
H12A C12 H12B 108.2 . . ?
C69 C70 C71 117.7(4) . . ?
C69 C70 C80 122.1(4) . . ?
C71 C70 C80 120.2(4) . . ?
N2 C85 C84 123.4(4) . . ?
N2 C85 H85 118.3 . . ?
C84 C85 H85 118.3 . . ?
C72 C71 C70 119.7(4) . . ?
C72 C71 H71 120.1 . . ?
C70 C71 H71 120.1 . . ?
C31 C26 C27 118.5(4) . . ?
C31 C26 P1 118.1(3) . . ?
C27 C26 P1 123.4(4) . . ?
C85 C84 C83 119.9(4) . . ?
C85 C84 H84 120.1 . . ?
C83 C84 H84 120.1 . . ?
C20 C21 C22 119.9(5) . . ?
C20 C21 H21 120.0 . . ?
C22 C21 H21 120.0 . . ?
C5 C0AA C9 119.1(4) . . ?
C5 C0AA P2 123.4(4) . . ?
C9 C0AA P2 117.5(4) . . ?
C63 C64 C65 119.9(4) . . ?
C63 C64 H64 120.1 . . ?
C65 C64 H64 120.1 . . ?
C21 C20 C25 119.3(4) . . ?
C21 C20 P2 123.8(4) . . ?
C25 C20 P2 116.8(3) . . ?
C90 C89 C88 118.9(5) . . ?
C90 C89 H89 120.5 . . ?
C88 C89 H89 120.5 . . ?
C63 C62 C61 120.7(4) . . ?
C63 C62 H62 119.6 . . ?
C61 C62 H62 119.6 . . ?
C0AA C5 C6 120.9(5) . . ?
C0AA C5 H5 119.6 . . ?
C6 C5 H5 119.6 . . ?
C93 C92 C91 119.4(5) . . ?
C93 C92 H92 120.3 . . ?
C91 C92 H92 120.3 . . ?
C7 C8 C9 120.2(5) . . ?
C7 C8 H8 119.9 . . ?
C9 C8 H8 119.9 . . ?
C8 C9 C0AA 120.0(5) . . ?
C8 C9 H9 120.0 . . ?
C0AA C9 H9 120.0 . . ?
C90 C91 C92 120.0(4) . . ?
C90 C91 H91 120.0 . . ?
C92 C91 H91 120.0 . . ?
C97 C98 C99 108.0(4) . . ?
C97 C98 Ru3 73.3(3) . . ?
C99 C98 Ru3 70.3(2) . . ?
C97 C98 H98 126.0 . . ?
C99 C98 H98 126.0 . . ?
Ru3 C98 H98 122.0 . . ?
C88 C93 C92 120.4(4) . . ?
C88 C93 H93 119.8 . . ?
C92 C93 H93 119.8 . . ?
C16 C17 C18 120.8(5) . . ?
C16 C17 H17 119.6 . . ?
C18 C17 H17 119.6 . . ?
C25 C24 C23 119.8(5) . . ?
C25 C24 H24 120.1 . . ?
C23 C24 H24 120.1 . . ?
C26 C27 C28 120.3(5) . . ?
C26 C27 H27 119.9 . . ?
C28 C27 H27 119.9 . . ?
C29 C30 C31 120.4(5) . . ?
C29 C30 H30 119.8 . . ?
C31 C30 H30 119.8 . . ?
C74 C79 C78 118.7(6) . . ?
C74 C79 H79 120.7 . . ?
C78 C79 H79 120.7 . . ?
C62 C63 C64 120.2(4) . . ?
C62 C63 H63 119.9 . . ?
C64 C63 H63 119.9 . . ?
C62 C61 C60 119.0(4) . . ?
C62 C61 H61 120.5 . . ?
C60 C61 H61 120.5 . . ?
C8 C7 C6 120.4(5) . . ?
C8 C7 H7 119.8 . . ?
C6 C7 H7 119.8 . . ?
C74 C75 C76 118.8(5) . . ?
C74 C75 H75 120.6 . . ?
C76 C75 H75 120.6 . . ?
C30 C29 C28 119.7(4) . . ?
C30 C29 H29 120.1 . . ?
C28 C29 H29 120.1 . . ?
C19 C18 C17 119.3(5) . . ?
C19 C18 H18 120.3 . . ?
C17 C18 H18 120.3 . . ?
C50 C52 H52A 109.5 . . ?
C50 C52 H52B 109.5 . . ?
H52A C52 H52B 109.5 . . ?
C50 C52 H52C 109.5 . . ?
H52A C52 H52C 109.5 . . ?
H52B C52 H52C 109.5 . . ?
C23 C22 C21 120.6(5) . . ?
C23 C22 H22 119.7 . . ?
C21 C22 H22 119.7 . . ?
C24 C25 C20 120.2(5) . . ?
C24 C25 H25 119.9 . . ?
C20 C25 H25 119.9 . . ?
C83 C94 H94A 109.5 . . ?
C83 C94 H94B 109.5 . . ?
H94A C94 H94B 109.5 . . ?
C83 C94 H94C 109.5 . . ?
H94A C94 H94C 109.5 . . ?
H94B C94 H94C 109.5 . . ?
C100 C101 C97 109.2(5) . . ?
C100 C101 Ru3 71.2(3) . . ?
C97 C101 Ru3 73.4(3) . . ?
C100 C101 H101 125.4 . . ?
C97 C101 H101 125.4 . . ?
Ru3 C101 H101 121.6 . . ?
C100 C99 C98 108.4(5) . . ?
C100 C99 Ru3 72.4(3) . . ?
C98 C99 Ru3 72.3(3) . . ?
C100 C99 H99 125.8 . . ?
C98 C99 H99 125.8 . . ?
Ru3 C99 H99 121.3 . . ?
C22 C23 C24 120.0(4) . . ?
C22 C23 H23 120.0 . . ?
C24 C23 H23 120.0 . . ?
C17 C16 C15 119.7(5) . . ?
C17 C16 H16 120.1 . . ?
C15 C16 H16 120.1 . . ?
C26 C31 C30 120.7(4) . . ?
C26 C31 H31 119.7 . . ?
C30 C31 H31 119.7 . . ?
C101 C97 C98 106.7(4) . . ?
C101 C97 C102 127.5(5) . . ?
C98 C97 C102 125.3(5) . . ?
C101 C97 Ru3 70.1(3) . . ?
C98 C97 Ru3 70.1(3) . . ?
C102 C97 Ru3 131.0(4) . . ?
C97 C102 H10A 109.5 . . ?
C97 C102 H10B 109.5 . . ?
H10A C102 H10B 109.5 . . ?
C97 C102 H10C 109.5 . . ?
H10A C102 H10C 109.5 . . ?
H10B C102 H10C 109.5 . . ?
C99 C100 C101 107.7(5) . . ?
C99 C100 Ru3 71.1(3) . . ?
C101 C100 Ru3 71.9(3) . . ?
C99 C100 H100 126.2 . . ?
C101 C100 H100 126.2 . . ?
Ru3 C100 H100 122.6 . . ?
C55 C66 H66A 109.5 . . ?
C55 C66 H66B 109.5 . . ?
H66A C66 H66B 109.5 . . ?
C55 C66 H66C 109.5 . . ?
H66A C66 H66C 109.5 . . ?
H66B C66 H66C 109.5 . . ?
C18 C19 C14 121.0(5) . . ?
C18 C19 H19 119.5 . . ?
C14 C19 H19 119.5 . . ?
C91 C90 C89 121.1(5) . . ?
C91 C90 H90 119.5 . . ?
C89 C90 H90 119.5 . . ?
C29 C28 C27 120.4(5) . . ?
C29 C28 H28 119.8 . . ?
C27 C28 H28 119.8 . . ?
C77 C78 C79 120.1(6) . . ?
C77 C78 H78 119.9 . . ?
C79 C78 H78 119.9 . . ?
C7 C6 C5 119.4(5) . . ?
C7 C6 H6 120.3 . . ?
C5 C6 H6 120.3 . . ?
C76 C77 C78 120.4(5) . . ?
C76 C77 H77 119.8 . . ?
C78 C77 H77 119.8 . . ?
C77 C76 C75 120.9(6) . . ?
C77 C76 H76 119.6 . . ?
C75 C76 H76 119.6 . . ?
Cl46 C47 Cl48 112.2(4) . . ?
Cl46 C47 H47A 109.2 . . ?
Cl48 C47 H47A 109.2 . . ?
Cl46 C47 H47B 109.2 . . ?
Cl48 C47 H47B 109.2 . . ?
H47A C47 H47B 107.9 . . ?

loop_
_geom_bond_atom_site_label_1
_geom_bond_atom_site_label_2
_geom_bond_distance
_geom_bond_site_symmetry_2
_geom_bond_publ_flag
Ru2 N4 2.029(4) . ?
Ru2 N6 2.070(3) . ?
Ru2 O2 2.080(3) . ?
Ru2 N2 2.091(4) . ?
Ru2 N7 2.097(3) . ?
Ru2 Ru1 2.3026(4) . ?
Ru1 N3 1.955(4) . ?
Ru1 N5 1.969(3) . ?
Ru1 N1 1.977(4) . ?
Ru1 O1 2.097(3) . ?
Ru3 C1 1.924(4) . ?
Ru3 C99 2.218(5) . ?
Ru3 C100 2.235(5) . ?
Ru3 C101 2.243(5) . ?
Ru3 C98 2.243(4) . ?
Ru3 P1 2.2676(11) . ?
Ru3 C97 2.285(5) . ?
Ru3 P2 2.2874(11) . ?
P1 C14 1.826(5) . ?
P1 C26 1.827(4) . ?
P1 C12 1.831(5) . ?
P2 C0AA 1.823(5) . ?
P2 C20 1.827(4) . ?
P2 C11 1.854(5) . ?
P3 F37 1.570(4) . ?
P3 F33 1.581(4) . ?
P3 F38 1.586(4) . ?
P3 F34 1.596(3) . ?
P3 F36 1.601(3) . ?
P3 F35 1.610(4) . ?
P4 F41 1.569(3) . ?
P4 F44 1.576(4) . ?
P4 F43 1.578(4) . ?
P4 F42 1.592(4) . ?
P4 F45 1.600(4) . ?
P4 F40 1.609(4) . ?
Cl46 C47 1.756(7) . ?
Cl48 C47 1.762(7) . ?
O2 C50 1.298(5) . ?
O1 C50 1.279(5) . ?
N3 C53 1.375(5) . ?
N3 C60 1.427(5) . ?
N6 C72 1.358(5) . ?
N6 C68 1.365(5) . ?
N2 C85 1.357(5) . ?
N2 C81 1.367(5) . ?
N1 C81 1.371(6) . ?
N1 C88 1.426(5) . ?
N4 C57 1.359(5) . ?
N4 C53 1.370(5) . ?
N5 C68 1.364(5) . ?
N5 C74 1.439(5) . ?
N7 C1 1.182(6) . ?
C53 C54 1.395(6) . ?
C54 C55 1.370(6) . ?
C54 H54 0.9500 . ?
C72 C71 1.365(6) . ?
C72 H72 0.9500 . ?
C74 C75 1.382(7) . ?
C74 C79 1.384(7) . ?
C68 C69 1.405(6) . ?
C55 C56 1.410(6) . ?
C55 C66 1.498(6) . ?
C81 C82 1.405(6) . ?
C69 C70 1.377(6) . ?
C69 H69 0.9500 . ?
C56 C57 1.366(6) . ?
C56 H56 0.9500 . ?
C83 C82 1.381(6) . ?
C83 C84 1.404(6) . ?
C83 C94 1.503(6) . ?
C50 C52 1.465(7) . ?
C14 C15 1.388(6) . ?
C14 C19 1.402(6) . ?
C57 H57 0.9500 . ?
C15 C16 1.396(6) . ?
C15 H15 0.9500 . ?
C82 H82 0.9500 . ?
C80 C70 1.501(6) . ?
C80 H80A 0.9800 . ?
C80 H80B 0.9800 . ?
C80 H80C 0.9800 . ?
C88 C93 1.374(7) . ?
C88 C89 1.398(6) . ?
C11 C12 1.526(6) . ?
C11 H11A 0.9900 . ?
C11 H11B 0.9900 . ?
C65 C64 1.384(6) . ?
C65 C60 1.388(6) . ?
C65 H65 0.9500 . ?
C60 C61 1.389(6) . ?
C12 H12A 0.9900 . ?
C12 H12B 0.9900 . ?
C70 C71 1.403(6) . ?
C85 C84 1.365(6) . ?
C85 H85 0.9500 . ?
C71 H71 0.9500 . ?
C26 C31 1.387(7) . ?
C26 C27 1.395(6) . ?
C84 H84 0.9500 . ?
C21 C20 1.388(7) . ?
C21 C22 1.393(7) . ?
C21 H21 0.9500 . ?
C0AA C5 1.378(7) . ?
C0AA C9 1.397(7) . ?
C64 C63 1.377(7) . ?
C64 H64 0.9500 . ?
C20 C25 1.395(6) . ?
C89 C90 1.385(7) . ?
C89 H89 0.9500 . ?
C62 C63 1.376(7) . ?
C62 C61 1.389(6) . ?
C62 H62 0.9500 . ?
C5 C6 1.393(7) . ?
C5 H5 0.9500 . ?
C92 C93 1.384(6) . ?
C92 C91 1.396(7) . ?
C92 H92 0.9500 . ?
C8 C7 1.372(8) . ?
C8 C9 1.390(7) . ?
C8 H8 0.9500 . ?
C9 H9 0.9500 . ?
C91 C90 1.364(7) . ?
C91 H91 0.9500 . ?
C98 C97 1.420(7) . ?
C98 C99 1.431(7) . ?
C98 H98 0.9500 . ?
C93 H93 0.9500 . ?
C17 C16 1.379(7) . ?
C17 C18 1.388(8) . ?
C17 H17 0.9500 . ?
C24 C25 1.388(6) . ?
C24 C23 1.391(7) . ?
C24 H24 0.9500 . ?
C27 C28 1.396(7) . ?
C27 H27 0.9500 . ?
C30 C29 1.372(7) . ?
C30 C31 1.394(6) . ?
C30 H30 0.9500 . ?
C79 C78 1.404(8) . ?
C79 H79 0.9500 . ?
C63 H63 0.9500 . ?
C61 H61 0.9500 . ?
C7 C6 1.382(8) . ?
C7 H7 0.9500 . ?
C75 C76 1.389(7) . ?
C75 H75 0.9500 . ?
C29 C28 1.379(8) . ?
C29 H29 0.9500 . ?
C18 C19 1.379(7) . ?
C18 H18 0.9500 . ?
C52 H52A 0.9800 . ?
C52 H52B 0.9800 . ?
C52 H52C 0.9800 . ?
C22 C23 1.369(7) . ?
C22 H22 0.9500 . ?
C25 H25 0.9500 . ?
C94 H94A 0.9800 . ?
C94 H94B 0.9800 . ?
C94 H94C 0.9800 . ?
C101 C100 1.417(8) . ?
C101 C97 1.418(7) . ?
C101 H101 0.9500 . ?
C99 C100 1.395(7) . ?
C99 H99 0.9500 . ?
C23 H23 0.9500 . ?
C16 H16 0.9500 . ?
C31 H31 0.9500 . ?
C97 C102 1.486(7) . ?
C102 H10A 0.9800 . ?
C102 H10B 0.9800 . ?
C102 H10C 0.9800 . ?
C100 H100 0.9500 . ?
C66 H66A 0.9800 . ?
C66 H66B 0.9800 . ?
C66 H66C 0.9800 . ?
C19 H19 0.9500 . ?
C90 H90 0.9500 . ?
C28 H28 0.9500 . ?
C78 C77 1.370(10) . ?
C78 H78 0.9500 . ?
C6 H6 0.9500 . ?
C77 C76 1.367(9) . ?
C77 H77 0.9500 . ?
C76 H76 0.9500 . ?
C47 H47A 0.9900 . ?
C47 H47B 0.9900 . ?

loop_
_geom_torsion_atom_site_label_1
_geom_torsion_atom_site_label_2
_geom_torsion_atom_site_label_3
_geom_torsion_atom_site_label_4
_geom_torsion
_geom_torsion_site_symmetry_1
_geom_torsion_site_symmetry_2
_geom_torsion_site_symmetry_3
_geom_torsion_site_symmetry_4
_geom_torsion_publ_flag
C57 N4 C53 N3 177.4(3) . . . . ?
Ru2 N4 C53 N3 -0.4(5) . . . . ?
C57 N4 C53 C54 0.4(6) . . . . ?
Ru2 N4 C53 C54 -177.4(3) . . . . ?
C60 N3 C53 N4 155.5(4) . . . . ?
Ru1 N3 C53 N4 -8.4(5) . . . . ?
C60 N3 C53 C54 -27.6(6) . . . . ?
Ru1 N3 C53 C54 168.5(3) . . . . ?
N4 C53 C54 C55 1.3(6) . . . . ?
N3 C53 C54 C55 -175.5(4) . . . . ?
C68 N6 C72 C71 -4.7(6) . . . . ?
Ru2 N6 C72 C71 176.6(3) . . . . ?
C68 N5 C74 C75 -88.7(5) . . . . ?
Ru1 N5 C74 C75 96.8(4) . . . . ?
C68 N5 C74 C79 95.5(5) . . . . ?
Ru1 N5 C74 C79 -79.0(5) . . . . ?
C74 N5 C68 N6 180.0(4) . . . . ?
Ru1 N5 C68 N6 -6.1(5) . . . . ?
C74 N5 C68 C69 1.1(6) . . . . ?
Ru1 N5 C68 C69 175.0(3) . . . . ?
C72 N6 C68 N5 -170.8(4) . . . . ?
Ru2 N6 C68 N5 8.0(5) . . . . ?
C72 N6 C68 C69 8.1(6) . . . . ?
Ru2 N6 C68 C69 -173.1(3) . . . . ?
C53 C54 C55 C56 -2.3(6) . . . . ?
C53 C54 C55 C66 176.3(4) . . . . ?
C85 N2 C81 N1 177.2(4) . . . . ?
Ru2 N2 C81 N1 -3.7(5) . . . . ?
C85 N2 C81 C82 1.5(6) . . . . ?
Ru2 N2 C81 C82 -179.4(3) . . . . ?
C88 N1 C81 N2 157.9(4) . . . . ?
Ru1 N1 C81 N2 -7.8(5) . . . . ?
C88 N1 C81 C82 -26.4(6) . . . . ?
Ru1 N1 C81 C82 167.8(3) . . . . ?
N5 C68 C69 C70 173.6(4) . . . . ?
N6 C68 C69 C70 -5.2(7) . . . . ?
C54 C55 C56 C57 1.8(6) . . . . ?
C66 C55 C56 C57 -176.9(4) . . . . ?
Ru1 O1 C50 O2 -0.5(5) . . . . ?
Ru1 O1 C50 C52 177.6(3) . . . . ?
Ru2 O2 C50 O1 -4.4(5) . . . . ?
Ru2 O2 C50 C52 177.5(3) . . . . ?
C26 P1 C14 C15 127.0(4) . . . . ?
C12 P1 C14 C15 -123.4(4) . . . . ?
Ru3 P1 C14 C15 -2.6(4) . . . . ?
C26 P1 C14 C19 -53.4(4) . . . . ?
C12 P1 C14 C19 56.1(4) . . . . ?
Ru3 P1 C14 C19 176.9(3) . . . . ?
C53 N4 C57 C56 -1.0(6) . . . . ?
Ru2 N4 C57 C56 176.8(3) . . . . ?
C55 C56 C57 N4 -0.1(7) . . . . ?
C19 C14 C15 C16 0.5(7) . . . . ?
P1 C14 C15 C16 -179.9(4) . . . . ?
C84 C83 C82 C81 0.0(7) . . . . ?
C94 C83 C82 C81 177.9(4) . . . . ?
N2 C81 C82 C83 -1.3(7) . . . . ?
N1 C81 C82 C83 -176.7(4) . . . . ?
C81 N1 C88 C93 -46.5(6) . . . . ?
Ru1 N1 C88 C93 120.1(4) . . . . ?
C81 N1 C88 C89 139.3(4) . . . . ?
Ru1 N1 C88 C89 -54.2(5) . . . . ?
C0AA P2 C11 C12 -104.9(3) . . . . ?
C20 P2 C11 C12 145.5(3) . . . . ?
Ru3 P2 C11 C12 20.6(3) . . . . ?
C64 C65 C60 C61 2.4(7) . . . . ?
C64 C65 C60 N3 -172.1(4) . . . . ?
C53 N3 C60 C65 -67.6(5) . . . . ?
Ru1 N3 C60 C65 97.6(4) . . . . ?
C53 N3 C60 C61 117.9(5) . . . . ?
Ru1 N3 C60 C61 -76.8(5) . . . . ?
P2 C11 C12 P1 -40.7(4) . . . . ?
C14 P1 C12 C11 172.3(3) . . . . ?
C26 P1 C12 C11 -82.0(3) . . . . ?
Ru3 P1 C12 C11 44.5(3) . . . . ?
C68 C69 C70 C71 -1.3(7) . . . . ?
C68 C69 C70 C80 178.8(4) . . . . ?
C81 N2 C85 C84 -0.2(6) . . . . ?
Ru2 N2 C85 C84 -179.4(3) . . . . ?
N6 C72 C71 C70 -1.8(7) . . . . ?
C69 C70 C71 C72 4.7(7) . . . . ?
C80 C70 C71 C72 -175.4(4) . . . . ?
C14 P1 C26 C31 -66.5(4) . . . . ?
C12 P1 C26 C31 -174.3(4) . . . . ?
Ru3 P1 C26 C31 64.6(4) . . . . ?
C14 P1 C26 C27 113.3(4) . . . . ?
C12 P1 C26 C27 5.4(4) . . . . ?
Ru3 P1 C26 C27 -115.7(4) . . . . ?
N2 C85 C84 C83 -1.2(7) . . . . ?
C82 C83 C84 C85 1.2(7) . . . . ?
C94 C83 C84 C85 -176.7(4) . . . . ?
C20 P2 C0AA C5 109.2(4) . . . . ?
C11 P2 C0AA C5 1.6(4) . . . . ?
Ru3 P2 C0AA C5 -121.5(4) . . . . ?
C20 P2 C0AA C9 -73.5(4) . . . . ?
C11 P2 C0AA C9 178.9(3) . . . . ?
Ru3 P2 C0AA C9 55.8(4) . . . . ?
C60 C65 C64 C63 -1.0(7) . . . . ?
C22 C21 C20 C25 -0.6(7) . . . . ?
C22 C21 C20 P2 177.3(4) . . . . ?
C0AA P2 C20 C21 4.9(4) . . . . ?
C11 P2 C20 C21 116.5(4) . . . . ?
Ru3 P2 C20 C21 -123.0(4) . . . . ?
C0AA P2 C20 C25 -177.1(4) . . . . ?
C11 P2 C20 C25 -65.5(4) . . . . ?
Ru3 P2 C20 C25 55.0(4) . . . . ?
C93 C88 C89 C90 -0.4(7) . . . . ?
N1 C88 C89 C90 174.0(4) . . . . ?
C9 C0AA C5 C6 1.0(7) . . . . ?
P2 C0AA C5 C6 178.3(4) . . . . ?
C7 C8 C9 C0AA 0.9(8) . . . . ?
C5 C0AA C9 C8 -1.9(7) . . . . ?
P2 C0AA C9 C8 -179.3(4) . . . . ?
C93 C92 C91 C90 -0.4(7) . . . . ?
C89 C88 C93 C92 0.1(7) . . . . ?
N1 C88 C93 C92 -174.1(4) . . . . ?
C91 C92 C93 C88 0.3(7) . . . . ?
C31 C26 C27 C28 0.1(7) . . . . ?
P1 C26 C27 C28 -179.7(4) . . . . ?
C75 C74 C79 C78 -0.2(8) . . . . ?
N5 C74 C79 C78 175.5(5) . . . . ?
C61 C62 C63 C64 1.1(8) . . . . ?
C65 C64 C63 C62 -0.8(7) . . . . ?
C63 C62 C61 C60 0.3(8) . . . . ?
C65 C60 C61 C62 -2.1(7) . . . . ?
N3 C60 C61 C62 172.3(4) . . . . ?
C9 C8 C7 C6 1.0(8) . . . . ?
C79 C74 C75 C76 1.1(7) . . . . ?
N5 C74 C75 C76 -174.7(4) . . . . ?
C31 C30 C29 C28 0.4(8) . . . . ?
C16 C17 C18 C19 0.9(8) . . . . ?
C20 C21 C22 C23 0.7(7) . . . . ?
C23 C24 C25 C20 0.9(7) . . . . ?
C21 C20 C25 C24 -0.1(7) . . . . ?
P2 C20 C25 C24 -178.2(4) . . . . ?
C97 C98 C99 C100 -0.3(5) . . . . ?
Ru3 C98 C99 C100 63.8(3) . . . . ?
C97 C98 C99 Ru3 -64.1(3) . . . . ?
C21 C22 C23 C24 0.0(8) . . . . ?
C25 C24 C23 C22 -0.8(7) . . . . ?
C18 C17 C16 C15 -1.0(8) . . . . ?
C14 C15 C16 C17 0.2(7) . . . . ?
C27 C26 C31 C30 0.3(7) . . . . ?
P1 C26 C31 C30 -179.9(4) . . . . ?
C29 C30 C31 C26 -0.6(8) . . . . ?
C100 C101 C97 C98 -1.8(5) . . . . ?
Ru3 C101 C97 C98 60.9(3) . . . . ?
C100 C101 C97 C102 170.3(5) . . . . ?
Ru3 C101 C97 C102 -127.0(5) . . . . ?
C100 C101 C97 Ru3 -62.7(3) . . . . ?
C99 C98 C97 C101 1.3(5) . . . . ?
Ru3 C98 C97 C101 -60.9(3) . . . . ?
C99 C98 C97 C102 -171.1(5) . . . . ?
Ru3 C98 C97 C102 126.7(5) . . . . ?
C99 C98 C97 Ru3 62.2(3) . . . . ?
C98 C99 C100 C101 -0.8(5) . . . . ?
Ru3 C99 C100 C101 63.0(3) . . . . ?
C98 C99 C100 Ru3 -63.7(3) . . . . ?
C97 C101 C100 C99 1.6(6) . . . . ?
Ru3 C101 C100 C99 -62.5(3) . . . . ?
C97 C101 C100 Ru3 64.1(3) . . . . ?
C17 C18 C19 C14 -0.1(8) . . . . ?
C15 C14 C19 C18 -0.6(7) . . . . ?
P1 C14 C19 C18 179.9(4) . . . . ?
C92 C91 C90 C89 0.2(8) . . . . ?
C88 C89 C90 C91 0.2(7) . . . . ?
C30 C29 C28 C27 0.0(8) . . . . ?
C26 C27 C28 C29 -0.2(8) . . . . ?
C74 C79 C78 C77 -1.7(8) . . . . ?
C8 C7 C6 C5 -1.9(8) . . . . ?
C0AA C5 C6 C7 0.9(8) . . . . ?
C79 C78 C77 C76 2.6(9) . . . . ?
C78 C77 C76 C75 -1.7(8) . . . . ?
C74 C75 C76 C77 -0.2(8) . . . . ?
